data_7016253
loop_
_publ_author_name
'Koshevoy, Igor O.'
'Shakirova, Julia R.'
'Melnikov, Alexei S.'
'Haukka, Matti'
'Tunik, Sergey P.'
'Pakkanen, Tapani A.'

_publ_section_title
;
 Coinage metal complexes of 2-diphenylphosphino-3-methylindole.
;
_journal_issue 31
_journal_name_full 'Dalton transactions (Cambridge, England : 2003)'
_journal_page_first 7927
_journal_page_last 7933
_journal_paper_doi 10.1039/c1dt10564g
_journal_volume 40
_journal_year 2011
_chemical_formula_moiety 'C42 H34 Ag2 N2 P2, C2 H4 Cl4'
_chemical_formula_sum 'C44 H38 Ag2 Cl4 N2 P2'
_chemical_formula_weight 1014.24
_chemical_name_systematic
;
?
;
_space_group_IT_number 15
_symmetry_cell_setting monoclinic
_symmetry_space_group_name_Hall '-C 2yc'
_symmetry_space_group_name_H-M 'C 1 2/c 1'
_atom_sites_solution_hydrogens geom
_atom_sites_solution_primary direct
_atom_sites_solution_secondary difmap
_audit_creation_method SHELXL-97
_cell_angle_alpha 90.00
_cell_angle_beta 107.870(5)
_cell_angle_gamma 90.00
_cell_formula_units_Z 4
_cell_length_a 26.223(2)
_cell_length_b 8.9783(8)
_cell_length_c 18.0291(16)
_cell_measurement_reflns_used 4860
_cell_measurement_temperature 100(2)
_cell_measurement_theta_max 28.05
_cell_measurement_theta_min 2.41
_cell_volume 4039.9(6)
_computing_cell_refinement 'SAINT (Bruker AXS, 2009)'
_computing_data_collection 'APEX2 (Bruker AXS, 2010)'
_computing_data_reduction 'SAINT (Bruker AXS, 2009)'
_computing_molecular_graphics 'Diamond v.3.2e (Brandenburg, 2010)'
_computing_publication_material 'SHELXL-97 (Sheldrick, 2008)'
_computing_structure_refinement 'SHELXL-97 (Sheldrick, 2008)'
_computing_structure_solution 'SHELXS-97 (Sheldrick, 2008)'
_diffrn_ambient_temperature 100(2)
_diffrn_detector_area_resol_mean 16
_diffrn_measured_fraction_theta_full 0.992
_diffrn_measured_fraction_theta_max 0.992
_diffrn_measurement_device '62mm x 62mm CCD camera on three-circle goniostat'
_diffrn_measurement_device_type 'Bruker SMART APEX II CCD'
_diffrn_measurement_method '\f scans and \w scans'
_diffrn_radiation_monochromator 'flat graphite crystal'
_diffrn_radiation_source 'fine-focus sealed tube'
_diffrn_radiation_type MoK\a
_diffrn_radiation_wavelength 0.71073
_diffrn_reflns_av_R_equivalents 0.0480
_diffrn_reflns_av_sigmaI/netI 0.0473
_diffrn_reflns_limit_h_max 32
_diffrn_reflns_limit_h_min -32
_diffrn_reflns_limit_k_max 10
_diffrn_reflns_limit_k_min -11
_diffrn_reflns_limit_l_max 22
_diffrn_reflns_limit_l_min -22
_diffrn_reflns_number 15701
_diffrn_reflns_theta_full 26.00
_diffrn_reflns_theta_max 26.00
_diffrn_reflns_theta_min 2.37
_exptl_absorpt_coefficient_mu 1.349
_exptl_absorpt_correction_T_max 0.9223
_exptl_absorpt_correction_T_min 0.8368
_exptl_absorpt_correction_type multi-scan
_exptl_absorpt_process_details 'SADABS (Sheldrick, 2008)'
_exptl_crystal_colour colourless
_exptl_crystal_density_diffrn 1.668
_exptl_crystal_density_method 'not measured'
_exptl_crystal_description needle
_exptl_crystal_F_000 2032
_exptl_crystal_size_max 0.14
_exptl_crystal_size_mid 0.08
_exptl_crystal_size_min 0.06
_refine_diff_density_max 1.627
_refine_diff_density_min -1.509
_refine_diff_density_rms 0.143
_refine_ls_extinction_method none
_refine_ls_goodness_of_fit_ref 1.052
_refine_ls_hydrogen_treatment constr
_refine_ls_matrix_type full
_refine_ls_number_parameters 269
_refine_ls_number_reflns 3935
_refine_ls_number_restraints 36
_refine_ls_restrained_S_all 1.054
_refine_ls_R_factor_all 0.0580
_refine_ls_R_factor_gt 0.0454
_refine_ls_shift/su_max 0.001
_refine_ls_shift/su_mean 0.000
_refine_ls_structure_factor_coef Fsqd
_refine_ls_weighting_details 'calc w=1/[\s^2^(Fo^2^)+(0.0467P)^2^+47.7830P] where P=(Fo^2^+2Fc^2^)/3'
_refine_ls_weighting_scheme calc
_refine_ls_wR_factor_gt 0.1119
_refine_ls_wR_factor_ref 0.1193
_reflns_number_gt 3308
_reflns_number_total 3935
_reflns_threshold_expression >2sigma(I)
_cod_data_source_file c1dt10564g.txt
_cod_data_source_block 5
_cod_original_cell_volume 4040.0(6)
_cod_original_sg_symbol_H-M 'C 2/c'
_cod_database_code 7016253

loop_
_symmetry_equiv_pos_as_xyz
'x, y, z'
'-x, y, -z+1/2'
'x+1/2, y+1/2, z'
'-x+1/2, y+1/2, -z+1/2'
'-x, -y, -z'
'x, -y, z-1/2'
'-x+1/2, -y+1/2, -z'
'x+1/2, -y+1/2, z-1/2'

loop_
_atom_site_label
_atom_site_type_symbol
_atom_site_fract_x
_atom_site_fract_y
_atom_site_fract_z
_atom_site_U_iso_or_equiv
_atom_site_adp_type
_atom_site_occupancy
_atom_site_symmetry_multiplicity
_atom_site_calc_flag
_atom_site_refinement_flags
_atom_site_disorder_assembly
_atom_site_disorder_group
Ag1 Ag 0.013438(14) 0.61031(4) 0.45198(2) 0.01572(13) Uani 1 1 d . . .
P1 P 0.10269(5) 0.54946(13) 0.52041(7) 0.0139(3) Uani 1 1 d . . .
N1 N 0.06739(16) 0.3556(4) 0.6120(2) 0.0174(9) Uani 1 1 d . . .
C1 C 0.1341(2) 0.4484(6) 0.4585(3) 0.0207(11) Uani 1 1 d . . .
C2 C 0.1275(3) 0.4974(6) 0.3846(4) 0.0296(13) Uani 1 1 d . . .
H2 H 0.1096 0.5890 0.3676 0.035 Uiso 1 1 calc R . .
C3 C 0.1467(3) 0.4147(7) 0.3338(4) 0.0439(18) Uani 1 1 d . . .
H3A H 0.1417 0.4494 0.2823 0.053 Uiso 1 1 calc R . .
C4 C 0.1730(3) 0.2826(7) 0.3581(4) 0.0397(16) Uani 1 1 d . . .
H4 H 0.1850 0.2241 0.3228 0.048 Uiso 1 1 calc R . .
C5 C 0.1819(3) 0.2358(7) 0.4325(4) 0.0430(17) Uani 1 1 d . . .
H5 H 0.2015 0.1467 0.4498 0.052 Uiso 1 1 calc R . .
C6 C 0.1625(2) 0.3170(6) 0.4835(4) 0.0309(13) Uani 1 1 d . . .
H6 H 0.1687 0.2832 0.5354 0.037 Uiso 1 1 calc R . .
C7 C 0.14257(19) 0.7154(5) 0.5560(3) 0.0158(10) Uani 1 1 d . . .
C8 C 0.1828(2) 0.7660(6) 0.5279(3) 0.0208(11) Uani 1 1 d . . .
H8 H 0.1917 0.7119 0.4883 0.025 Uiso 1 1 calc R . .
C9 C 0.2105(2) 0.8969(6) 0.5577(4) 0.0259(12) Uani 1 1 d . . .
H9 H 0.2386 0.9305 0.5390 0.031 Uiso 1 1 calc R . .
C10 C 0.1971(2) 0.9771(6) 0.6142(3) 0.0254(12) Uani 1 1 d . . .
H10 H 0.2156 1.0666 0.6339 0.031 Uiso 1 1 calc R . .
C11 C 0.1568(2) 0.9279(6) 0.6421(3) 0.0252(12) Uani 1 1 d . . .
H11 H 0.1478 0.9831 0.6812 0.030 Uiso 1 1 calc R . .
C12 C 0.1294(2) 0.7979(6) 0.6132(3) 0.0237(12) Uani 1 1 d . . .
H12 H 0.1014 0.7648 0.6324 0.028 Uiso 1 1 calc R . .
C13 C 0.11106(19) 0.4344(5) 0.6047(3) 0.0162(10) Uani 1 1 d . . .
C14 C 0.1578(2) 0.4025(5) 0.6633(3) 0.0179(10) Uani 1 1 d . . .
C15 C 0.2128(2) 0.4645(6) 0.6774(3) 0.0239(12) Uani 1 1 d . . .
H15A H 0.2198 0.4779 0.6275 0.036 Uiso 1 1 calc R . .
H15B H 0.2392 0.3955 0.7101 0.036 Uiso 1 1 calc R . .
H15C H 0.2154 0.5609 0.7039 0.036 Uiso 1 1 calc R . .
C16 C 0.14263(19) 0.2960(5) 0.7118(3) 0.0161(10) Uani 1 1 d . . .
C17 C 0.1707(2) 0.2223(5) 0.7813(3) 0.0206(11) Uani 1 1 d . . .
H17 H 0.2078 0.2399 0.8055 0.025 Uiso 1 1 calc R . .
C18 C 0.1430(2) 0.1240(6) 0.8136(3) 0.0250(12) Uani 1 1 d . . .
H18 H 0.1616 0.0727 0.8601 0.030 Uiso 1 1 calc R . .
C19 C 0.0885(2) 0.0985(6) 0.7794(3) 0.0264(12) Uani 1 1 d . . .
H19 H 0.0706 0.0300 0.8032 0.032 Uiso 1 1 calc R . .
C20 C 0.0594(2) 0.1712(6) 0.7111(3) 0.0249(12) Uani 1 1 d . . .
H20 H 0.0222 0.1534 0.6878 0.030 Uiso 1 1 calc R . .
C21 C 0.08720(19) 0.2715(5) 0.6780(3) 0.0165(10) Uani 1 1 d . . .
C22 C 0.0513(6) 1.0625(17) 0.4752(9) 0.049(4) Uani 0.50 1 d PU . .
H22A H 0.0694 0.9795 0.4572 0.058 Uiso 0.50 1 calc PR . .
H22B H 0.0775 1.1113 0.5202 0.058 Uiso 0.50 1 calc PR . .
C23 C -0.0289(8) 1.354(2) 0.2804(12) 0.077(5) Uani 0.50 1 d PU . .
H23A H -0.0515 1.4154 0.3032 0.092 Uiso 0.50 1 calc PR . .
H23B H -0.0528 1.2873 0.2410 0.092 Uiso 0.50 1 calc PR . .
Cl1 Cl 0.0000 1.0000 0.5000 0.0876(12) Uani 1 2 d SU . .
Cl2 Cl 0.02546(14) 1.1926(4) 0.3988(2) 0.0433(8) Uani 0.50 1 d PU . .
Cl3 Cl 0.00948(15) 1.2556(4) 0.3465(2) 0.0470(8) Uani 0.50 1 d PU . .
Cl4 Cl 0.0070(3) 1.4755(6) 0.2321(3) 0.0777(16) Uani 0.50 1 d PU . .

loop_
_atom_site_aniso_label
_atom_site_aniso_U_11
_atom_site_aniso_U_22
_atom_site_aniso_U_33
_atom_site_aniso_U_23
_atom_site_aniso_U_13
_atom_site_aniso_U_12
Ag1 0.0167(2) 0.01354(19) 0.0176(2) 0.00249(15) 0.00620(14) -0.00167(14)
P1 0.0163(6) 0.0116(6) 0.0153(6) -0.0011(5) 0.0072(5) -0.0012(5)
N1 0.020(2) 0.015(2) 0.017(2) 0.0038(16) 0.0072(17) -0.0005(16)
C1 0.025(3) 0.018(2) 0.024(3) -0.005(2) 0.013(2) -0.006(2)
C2 0.050(4) 0.016(3) 0.030(3) 0.004(2) 0.022(3) 0.003(2)
C3 0.087(5) 0.020(3) 0.044(4) 0.002(3) 0.048(4) 0.001(3)
C4 0.060(4) 0.021(3) 0.051(4) -0.008(3) 0.036(4) 0.002(3)
C5 0.058(4) 0.030(3) 0.042(4) -0.009(3) 0.017(3) 0.017(3)
C6 0.041(3) 0.025(3) 0.026(3) -0.005(2) 0.008(3) 0.012(3)
C7 0.017(2) 0.014(2) 0.016(3) 0.0001(19) 0.005(2) -0.0002(18)
C8 0.023(3) 0.015(2) 0.029(3) -0.002(2) 0.015(2) 0.000(2)
C9 0.024(3) 0.015(3) 0.040(3) 0.002(2) 0.011(2) -0.003(2)
C10 0.026(3) 0.013(3) 0.030(3) -0.002(2) -0.001(2) -0.002(2)
C11 0.037(3) 0.019(3) 0.020(3) -0.005(2) 0.010(2) -0.001(2)
C12 0.027(3) 0.023(3) 0.028(3) -0.007(2) 0.019(2) -0.005(2)
C13 0.018(2) 0.011(2) 0.022(3) -0.0005(19) 0.010(2) -0.0001(18)
C14 0.021(2) 0.015(2) 0.019(3) -0.004(2) 0.009(2) -0.0005(19)
C15 0.020(3) 0.027(3) 0.023(3) -0.001(2) 0.005(2) -0.001(2)
C16 0.022(2) 0.013(2) 0.015(3) -0.0034(19) 0.008(2) 0.0024(19)
C17 0.030(3) 0.014(2) 0.017(3) -0.004(2) 0.007(2) 0.008(2)
C18 0.040(3) 0.017(3) 0.019(3) 0.003(2) 0.011(2) 0.013(2)
C19 0.039(3) 0.019(3) 0.028(3) 0.009(2) 0.020(3) 0.006(2)
C20 0.024(3) 0.022(3) 0.031(3) 0.006(2) 0.012(2) 0.000(2)
C21 0.021(2) 0.013(2) 0.016(3) 0.0018(19) 0.006(2) 0.0031(19)
C22 0.042(6) 0.047(7) 0.051(7) 0.000(6) 0.006(6) 0.003(5)
C23 0.081(9) 0.071(9) 0.087(9) 0.005(7) 0.041(7) -0.034(7)
Cl1 0.087(2) 0.120(3) 0.056(2) 0.010(2) 0.0222(18) -0.025(2)
Cl2 0.0486(19) 0.0385(18) 0.047(2) 0.0021(16) 0.0214(16) -0.0018(15)
Cl3 0.053(2) 0.0423(19) 0.053(2) -0.0012(17) 0.0269(18) -0.0089(16)
Cl4 0.076(4) 0.089(3) 0.063(4) 0.009(2) 0.012(3) -0.013(3)

loop_
_atom_type_symbol
_atom_type_description
_atom_type_scat_dispersion_real
_atom_type_scat_dispersion_imag
_atom_type_scat_source
C C 0.0033 0.0016 'International Tables Vol C Tables 4.2.6.8 and 6.1.1.4'
H H 0.0000 0.0000 'International Tables Vol C Tables 4.2.6.8 and 6.1.1.4'
N N 0.0061 0.0033 'International Tables Vol C Tables 4.2.6.8 and 6.1.1.4'
Cl Cl 0.1484 0.1585 'International Tables Vol C Tables 4.2.6.8 and 6.1.1.4'
P P 0.1023 0.0942 'International Tables Vol C Tables 4.2.6.8 and 6.1.1.4'
Ag Ag -0.8971 1.1015 'International Tables Vol C Tables 4.2.6.8 and 6.1.1.4'

loop_
_geom_angle_atom_site_label_1
_geom_angle_atom_site_label_2
_geom_angle_atom_site_label_3
_geom_angle
_geom_angle_site_symmetry_1
_geom_angle_site_symmetry_3
_geom_angle_publ_flag
N1 Ag1 P1 174.86(12) 5_566 . ?
N1 Ag1 Ag1 92.22(11) 5_566 5_566 ?
P1 Ag1 Ag1 84.94(3) . 5_566 ?
C13 P1 C1 105.8(2) . . ?
C13 P1 C7 105.4(2) . . ?
C1 P1 C7 107.8(2) . . ?
C13 P1 Ag1 114.93(16) . . ?
C1 P1 Ag1 111.02(18) . . ?
C7 P1 Ag1 111.51(16) . . ?
C21 N1 C13 105.0(4) . . ?
C21 N1 Ag1 127.4(3) . 5_566 ?
C13 N1 Ag1 126.7(3) . 5_566 ?
C2 C1 C6 118.8(5) . . ?
C2 C1 P1 119.6(4) . . ?
C6 C1 P1 121.5(4) . . ?
C1 C2 C3 120.6(5) . . ?
C1 C2 H2 119.7 . . ?
C3 C2 H2 119.7 . . ?
C4 C3 C2 120.1(6) . . ?
C4 C3 H3A 120.0 . . ?
C2 C3 H3A 120.0 . . ?
C5 C4 C3 119.9(6) . . ?
C5 C4 H4 120.0 . . ?
C3 C4 H4 120.0 . . ?
C4 C5 C6 120.4(6) . . ?
C4 C5 H5 119.8 . . ?
C6 C5 H5 119.8 . . ?
C5 C6 C1 120.0(6) . . ?
C5 C6 H6 120.0 . . ?
C1 C6 H6 120.0 . . ?
C8 C7 C12 119.1(5) . . ?
C8 C7 P1 124.2(4) . . ?
C12 C7 P1 116.7(4) . . ?
C7 C8 C9 120.1(5) . . ?
C7 C8 H8 120.0 . . ?
C9 C8 H8 120.0 . . ?
C10 C9 C8 120.1(5) . . ?
C10 C9 H9 119.9 . . ?
C8 C9 H9 119.9 . . ?
C11 C10 C9 120.1(5) . . ?
C11 C10 H10 120.0 . . ?
C9 C10 H10 120.0 . . ?
C10 C11 C12 120.2(5) . . ?
C10 C11 H11 119.9 . . ?
C12 C11 H11 119.9 . . ?
C11 C12 C7 120.4(5) . . ?
C11 C12 H12 119.8 . . ?
C7 C12 H12 119.8 . . ?
C14 C13 N1 112.8(4) . . ?
C14 C13 P1 128.1(4) . . ?
N1 C13 P1 118.9(4) . . ?
C13 C14 C16 105.0(4) . . ?
C13 C14 C15 129.6(5) . . ?
C16 C14 C15 125.5(5) . . ?
C14 C15 H15A 109.5 . . ?
C14 C15 H15B 109.5 . . ?
H15A C15 H15B 109.5 . . ?
C14 C15 H15C 109.5 . . ?
H15A C15 H15C 109.5 . . ?
H15B C15 H15C 109.5 . . ?
C17 C16 C21 119.9(5) . . ?
C17 C16 C14 133.6(5) . . ?
C21 C16 C14 106.5(4) . . ?
C18 C17 C16 118.5(5) . . ?
C18 C17 H17 120.7 . . ?
C16 C17 H17 120.7 . . ?
C17 C18 C19 121.4(5) . . ?
C17 C18 H18 119.3 . . ?
C19 C18 H18 119.3 . . ?
C18 C19 C20 121.4(5) . . ?
C18 C19 H19 119.3 . . ?
C20 C19 H19 119.3 . . ?
C19 C20 C21 117.5(5) . . ?
C19 C20 H20 121.3 . . ?
C21 C20 H20 121.3 . . ?
N1 C21 C20 128.0(5) . . ?
N1 C21 C16 110.8(4) . . ?
C20 C21 C16 121.2(5) . . ?
Cl1 C22 Cl2 106.7(8) . . ?
Cl1 C22 H22A 110.4 . . ?
Cl2 C22 H22A 110.4 . . ?
Cl1 C22 H22B 110.4 . . ?
Cl2 C22 H22B 110.4 . . ?
H22A C22 H22B 108.6 . . ?
Cl3 C23 Cl4 113.2(11) . . ?
Cl3 C23 H23A 108.9 . . ?
Cl4 C23 H23A 108.9 . . ?
Cl3 C23 H23B 108.9 . . ?
Cl4 C23 H23B 108.9 . . ?
H23A C23 H23B 107.7 . . ?
C22 Cl1 C22 180.0(10) 5_576 . ?
Cl3 Cl2 C22 170.5(6) . . ?
Cl2 Cl3 C23 162.2(8) . . ?
Cl2 Cl3 Cl4 155.6(4) . 2 ?
Cl4 Cl4 C23 117.4(11) 2 2 ?
C23 Cl4 C23 84.1(17) 2 . ?
Cl4 Cl4 Cl3 114.6(5) 2 2 ?
C23 Cl4 Cl3 76.3(7) . 2 ?

loop_
_geom_bond_atom_site_label_1
_geom_bond_atom_site_label_2
_geom_bond_distance
_geom_bond_site_symmetry_2
_geom_bond_publ_flag
Ag1 N1 2.101(4) 5_566 ?
Ag1 P1 2.3507(13) . yes
Ag1 Ag1 2.8577(7) 5_566 yes
P1 C13 1.795(5) . ?
P1 C1 1.819(5) . ?
P1 C7 1.820(5) . ?
N1 C21 1.371(6) . ?
N1 C13 1.386(6) . ?
N1 Ag1 2.101(4) 5_566 ?
C1 C2 1.364(8) . ?
C1 C6 1.395(8) . ?
C2 C3 1.387(8) . ?
C2 H2 0.9500 . ?
C3 C4 1.375(9) . ?
C3 H3A 0.9500 . ?
C4 C5 1.357(10) . ?
C4 H4 0.9500 . ?
C5 C6 1.385(8) . ?
C5 H5 0.9500 . ?
C6 H6 0.9500 . ?
C7 C8 1.380(7) . ?
C7 C12 1.397(7) . ?
C8 C9 1.399(7) . ?
C8 H8 0.9500 . ?
C9 C10 1.379(8) . ?
C9 H9 0.9500 . ?
C10 C11 1.373(8) . ?
C10 H10 0.9500 . ?
C11 C12 1.386(7) . ?
C11 H11 0.9500 . ?
C12 H12 0.9500 . ?
C13 C14 1.381(7) . ?
C14 C16 1.431(7) . ?
C14 C15 1.492(7) . ?
C15 H15A 0.9800 . ?
C15 H15B 0.9800 . ?
C15 H15C 0.9800 . ?
C16 C17 1.409(7) . ?
C16 C21 1.410(7) . ?
C17 C18 1.379(8) . ?
C17 H17 0.9500 . ?
C18 C19 1.392(8) . ?
C18 H18 0.9500 . ?
C19 C20 1.397(8) . ?
C19 H19 0.9500 . ?
C20 C21 1.401(7) . ?
C20 H20 0.9500 . ?
C22 Cl1 1.642(15) . ?
C22 Cl2 1.774(15) . ?
C22 H22A 0.9900 . ?
C22 H22B 0.9900 . ?
C23 Cl3 1.57(2) . ?
C23 Cl4 1.827(17) . ?
C23 H23A 0.9900 . ?
C23 H23B 0.9900 . ?
Cl1 C22 1.642(15) 5_576 ?
Cl2 Cl3 1.068(5) . ?
Cl3 Cl4 2.391(7) 2 ?
Cl4 Cl4 0.832(9) 2 ?
Cl4 C23 1.287(17) 2 ?
Cl4 Cl3 2.391(7) 2 ?
